data_1543552
loop_
_publ_author_name
'Niels J.M. Pijnenburg'
'Eder Tomas-Mendivil'
'Kimberley E. Mayland'
'Henk Kleijn'
'Martin Lutz'
'Anthony L. Spek'
'Gerard van Koten'
'Robertus J.M. Klein Gebbink'

_publ_section_title
;
 Monomeric and dendritic second generation Grubbs- and Hoveyda-Grubbs-type
 catalysts for olefin metathesis
;
_journal_name_full 'Inorganica Chimica Acta'
_journal_page_first 163
_journal_page_last 173
_journal_paper_doi 10.1016/j.ica.2013.06.018
_journal_volume 409A
_journal_year 2014
_chemical_formula_moiety 'C28 H38 Cl2 N2 O Ru'
_chemical_formula_sum 'C28 H38 Cl2 N2 O Ru'
_chemical_formula_weight 590.57
_space_group_IT_number 14
_symmetry_cell_setting monoclinic
_symmetry_space_group_name_Hall '-P 2ybc'
_symmetry_space_group_name_H-M 'P 1 21/c 1'
_atom_sites_solution_hydrogens geom
_atom_sites_solution_primary direct
_atom_sites_solution_secondary difmap
_cell_angle_alpha 90.00
_cell_angle_beta 104.002(1)
_cell_angle_gamma 90.00
_cell_formula_units_Z 4
_cell_length_a 15.06929(4)
_cell_length_b 12.7795(2)
_cell_length_c 16.1807(2)
_cell_measurement_reflns_used 50010
_cell_measurement_temperature 150(2)
_cell_measurement_theta_max 27.50
_cell_measurement_theta_min 1.60
_cell_volume 3023.46(6)
_computing_cell_refinement Peakref
_computing_data_collection 'Nonius COLLECT'
_computing_data_reduction 'Eval15, Sadabs, Squeeze'
_computing_structure_refinement 'SHELXL-97 (Sheldrick, 1997)'
_computing_structure_solution 'SHELXS-97 (Sheldrick, 1990)'
_diffrn_ambient_temperature 150(2)
_diffrn_measured_fraction_theta_full 1.000
_diffrn_measured_fraction_theta_max 1.000
_diffrn_measurement_device_type 'Nonius KappaCCD'
_diffrn_measurement_method '\f and \w scans'
_diffrn_radiation_monochromator graphite
_diffrn_radiation_source 'rotating anode'
_diffrn_radiation_type MoK\a
_diffrn_radiation_wavelength 0.71073
_diffrn_reflns_av_R_equivalents 0.0403
_diffrn_reflns_av_sigmaI/netI 0.0231
_diffrn_reflns_limit_h_max 19
_diffrn_reflns_limit_h_min -19
_diffrn_reflns_limit_k_max 16
_diffrn_reflns_limit_k_min -16
_diffrn_reflns_limit_l_max 21
_diffrn_reflns_limit_l_min -21
_diffrn_reflns_number 66907
_diffrn_reflns_theta_full 27.47
_diffrn_reflns_theta_max 27.47
_diffrn_reflns_theta_min 2.05
_exptl_absorpt_coefficient_mu 0.716
_exptl_absorpt_correction_T_max 1.0000
_exptl_absorpt_correction_T_min 0.6711
_exptl_absorpt_correction_type analytical
_exptl_absorpt_process_details SADABS-2008/1
_exptl_crystal_colour brown
_exptl_crystal_density_diffrn 1.297
_exptl_crystal_density_method 'not measured'
_exptl_crystal_description plate
_exptl_crystal_F_000 1224
_exptl_crystal_size_max 0.36
_exptl_crystal_size_mid 0.33
_exptl_crystal_size_min 0.06
_refine_diff_density_max 1.032
_refine_diff_density_min -0.449
_refine_diff_density_rms 0.080
_refine_ls_extinction_method none
_refine_ls_goodness_of_fit_ref 1.105
_refine_ls_hydrogen_treatment constr
_refine_ls_matrix_type full
_refine_ls_number_parameters 313
_refine_ls_number_reflns 6917
_refine_ls_number_restraints 0
_refine_ls_restrained_S_all 1.105
_refine_ls_R_factor_all 0.0441
_refine_ls_R_factor_gt 0.0333
_refine_ls_shift/su_max 0.002
_refine_ls_shift/su_mean 0.000
_refine_ls_structure_factor_coef Fsqd
_refine_ls_weighting_details 'calc w=1/[\s^2^(Fo^2^)+(0.0540P)^2^+1.6466P] where P=(Fo^2^+2Fc^2^)/3'
_refine_ls_weighting_scheme calc
_refine_ls_wR_factor_gt 0.0919
_refine_ls_wR_factor_ref 0.0976
_reflns_number_gt 5684
_reflns_number_total 6917
_reflns_threshold_expression I>2\s(I)
_cod_data_source_file ICA-2014-409A-163-173.cif
_cod_data_source_block 1
_cod_depositor_comments
;
The following automatic conversions were performed:

'_journal_paper_doi' value 'doi:10.1016/j.ica.2013.06.018' was
changed to '10.1016/j.ica.2013.06.018'.

Automatic conversion script
Id: cif_fix_values 6433 2018-09-21 13:16:33Z andrius 
;
_cod_original_sg_symbol_H-M 'P 21/c'
_cod_database_code 1543552

loop_
_symmetry_equiv_pos_as_xyz
'x, y, z'
'-x, y+1/2, -z+1/2'
'-x, -y, -z'
'x, -y-1/2, z-1/2'

loop_
_atom_site_label
_atom_site_type_symbol
_atom_site_fract_x
_atom_site_fract_y
_atom_site_fract_z
_atom_site_U_iso_or_equiv
_atom_site_adp_type
_atom_site_occupancy
_atom_site_symmetry_multiplicity
_atom_site_calc_flag
_atom_site_refinement_flags
_atom_site_disorder_assembly
_atom_site_disorder_group
Ru1 Ru 0.215998(12) 0.330322(14) 0.409184(11) 0.02140(7) Uani 1 1 d . . .
Cl1 Cl 0.35980(4) 0.29511(5) 0.49952(4) 0.03033(14) Uani 1 1 d . . .
Cl2 Cl 0.08360(4) 0.27791(5) 0.30934(4) 0.03222(15) Uani 1 1 d . . .
O1 O 0.15018(12) 0.28545(13) 0.51682(10) 0.0269(4) Uani 1 1 d . . .
N1 N 0.30612(14) 0.29806(17) 0.26886(13) 0.0279(4) Uani 1 1 d . . .
N2 N 0.28867(14) 0.46393(16) 0.28016(13) 0.0270(4) Uani 1 1 d . . .
C1 C 0.4195(4) -0.2439(4) 0.1475(3) 0.0971(16) Uani 1 1 d . . .
H1A H 0.3726 -0.2557 0.0947 0.146 Uiso 1 1 calc R . .
H1B H 0.4394 -0.3113 0.1747 0.146 Uiso 1 1 calc R . .
H1C H 0.4719 -0.2079 0.1345 0.146 Uiso 1 1 calc R . .
C2 C 0.3821(4) -0.1804(3) 0.2044(3) 0.0732(12) Uani 1 1 d . . .
H2A H 0.4176 -0.1931 0.2636 0.088 Uiso 1 1 calc R . .
H2B H 0.3183 -0.2025 0.2005 0.088 Uiso 1 1 calc R . .
C3 C 0.3832(3) -0.0637(2) 0.1858(2) 0.0521(8) Uani 1 1 d . . .
H3A H 0.3489 -0.0512 0.1263 0.063 Uiso 1 1 calc R . .
H3B H 0.4472 -0.0413 0.1910 0.063 Uiso 1 1 calc R . .
C4 C 0.3415(2) 0.0037(2) 0.2452(2) 0.0477(8) Uani 1 1 d . . .
H4A H 0.2766 -0.0163 0.2383 0.057 Uiso 1 1 calc R . .
H4B H 0.3741 -0.0105 0.3050 0.057 Uiso 1 1 calc R . .
C5 C 0.3469(2) 0.1200(2) 0.22730(19) 0.0405(7) Uani 1 1 d . . .
H5A H 0.4118 0.1405 0.2350 0.049 Uiso 1 1 calc R . .
H5B H 0.3148 0.1344 0.1674 0.049 Uiso 1 1 calc R . .
C6 C 0.3047(2) 0.1844(2) 0.28544(18) 0.0343(6) Uani 1 1 d . . .
H6A H 0.2405 0.1618 0.2788 0.041 Uiso 1 1 calc R . .
H6B H 0.3379 0.1708 0.3451 0.041 Uiso 1 1 calc R . .
C7 C 0.3405(2) 0.3448(2) 0.20581(17) 0.0349(6) Uani 1 1 d . . .
H7 H 0.3667 0.3102 0.1654 0.042 Uiso 1 1 calc R . .
C8 C 0.32975(19) 0.4484(2) 0.21286(17) 0.0358(6) Uani 1 1 d . . .
H8 H 0.3469 0.5011 0.1784 0.043 Uiso 1 1 calc R . .
C9 C 0.27316(15) 0.3711(2) 0.31568(14) 0.0239(5) Uani 1 1 d . . .
C10 C 0.26493(17) 0.56690(19) 0.30497(16) 0.0271(5) Uani 1 1 d . . .
C11 C 0.32766(18) 0.6216(2) 0.36673(17) 0.0325(6) Uani 1 1 d . . .
C12 C 0.3014(2) 0.7192(2) 0.39046(19) 0.0391(6) Uani 1 1 d . . .
H12 H 0.3434 0.7583 0.4324 0.047 Uiso 1 1 calc R . .
C13 C 0.2161(2) 0.7611(2) 0.3550(2) 0.0399(7) Uani 1 1 d . . .
C14 C 0.1554(2) 0.7040(2) 0.29319(18) 0.0363(6) Uani 1 1 d . . .
H14 H 0.0966 0.7323 0.2686 0.044 Uiso 1 1 calc R . .
C15 C 0.17831(18) 0.6062(2) 0.26639(16) 0.0306(5) Uani 1 1 d . . .
C16 C 0.4192(2) 0.5748(3) 0.4093(2) 0.0511(8) Uani 1 1 d . . .
H16A H 0.4099 0.5068 0.4340 0.077 Uiso 1 1 calc R . .
H16B H 0.4515 0.6218 0.4545 0.077 Uiso 1 1 calc R . .
H16C H 0.4555 0.5654 0.3672 0.077 Uiso 1 1 calc R . .
C17 C 0.1109(2) 0.5437(3) 0.20126(18) 0.0435(7) Uani 1 1 d . . .
H17A H 0.0526 0.5814 0.1854 0.065 Uiso 1 1 calc R . .
H17B H 0.1013 0.4755 0.2253 0.065 Uiso 1 1 calc R . .
H17C H 0.1348 0.5335 0.1506 0.065 Uiso 1 1 calc R . .
C18 C 0.1883(3) 0.8666(3) 0.3830(3) 0.0603(10) Uani 1 1 d . . .
H18A H 0.2255 0.9215 0.3656 0.090 Uiso 1 1 calc R . .
H18B H 0.1980 0.8674 0.4451 0.090 Uiso 1 1 calc R . .
H18C H 0.1236 0.8792 0.3564 0.090 Uiso 1 1 calc R . .
C21 C 0.18699(17) 0.45970(19) 0.44412(15) 0.0268(5) Uani 1 1 d . . .
H21 H 0.1988 0.5212 0.4155 0.032 Uiso 1 1 calc R . .
C22 C 0.14570(16) 0.46656(19) 0.51617(14) 0.0241(5) Uani 1 1 d . . .
C23 C 0.12423(18) 0.5626(2) 0.54810(16) 0.0306(5) Uani 1 1 d . . .
H23 H 0.1361 0.6259 0.5220 0.037 Uiso 1 1 calc R . .
C24 C 0.0858(2) 0.5657(2) 0.61757(18) 0.0382(6) Uani 1 1 d . . .
H24 H 0.0706 0.6309 0.6389 0.046 Uiso 1 1 calc R . .
C25 C 0.0696(2) 0.4727(2) 0.65585(17) 0.0381(6) Uani 1 1 d . . .
H25 H 0.0440 0.4752 0.7040 0.046 Uiso 1 1 calc R . .
C26 C 0.08972(18) 0.3761(2) 0.62571(15) 0.0304(5) Uani 1 1 d . . .
H26 H 0.0785 0.3131 0.6525 0.036 Uiso 1 1 calc R . .
C27 C 0.12669(16) 0.37465(19) 0.55530(14) 0.0240(5) Uani 1 1 d . . .
C28 C 0.12183(19) 0.18292(19) 0.54129(17) 0.0306(5) Uani 1 1 d . . .
H28 H 0.1418 0.1750 0.6046 0.037 Uiso 1 1 calc R . .
C29 C 0.0192(2) 0.1718(2) 0.5132(2) 0.0426(7) Uani 1 1 d . . .
H29A H -0.0097 0.2238 0.5427 0.064 Uiso 1 1 calc R . .
H29B H 0.0015 0.1014 0.5271 0.064 Uiso 1 1 calc R . .
H29C H -0.0008 0.1829 0.4515 0.064 Uiso 1 1 calc R . .
C30 C 0.1710(2) 0.1035(2) 0.49947(19) 0.0385(6) Uani 1 1 d . . .
H30A H 0.1486 0.1081 0.4375 0.058 Uiso 1 1 calc R . .
H30B H 0.1596 0.0331 0.5185 0.058 Uiso 1 1 calc R . .
H30C H 0.2369 0.1179 0.5153 0.058 Uiso 1 1 calc R . .

loop_
_atom_site_aniso_label
_atom_site_aniso_U_11
_atom_site_aniso_U_22
_atom_site_aniso_U_33
_atom_site_aniso_U_23
_atom_site_aniso_U_13
_atom_site_aniso_U_12
Ru1 0.02309(11) 0.02472(11) 0.01764(10) -0.00256(7) 0.00737(7) 0.00094(7)
Cl1 0.0277(3) 0.0399(3) 0.0219(3) 0.0028(2) 0.0031(2) 0.0006(2)
Cl2 0.0250(3) 0.0452(4) 0.0261(3) -0.0124(3) 0.0057(2) -0.0014(2)
O1 0.0360(9) 0.0229(8) 0.0251(9) -0.0020(7) 0.0137(7) -0.0017(7)
N1 0.0309(11) 0.0318(11) 0.0237(10) -0.0016(9) 0.0122(9) 0.0060(9)
N2 0.0296(11) 0.0316(11) 0.0230(10) 0.0021(8) 0.0127(8) 0.0056(8)
C1 0.133(5) 0.074(3) 0.087(3) -0.001(3) 0.034(3) 0.031(3)
C2 0.110(4) 0.042(2) 0.075(3) -0.0048(18) 0.037(3) -0.001(2)
C3 0.066(2) 0.0392(17) 0.058(2) -0.0015(15) 0.0276(17) 0.0014(15)
C4 0.0527(19) 0.0400(16) 0.057(2) -0.0012(14) 0.0266(16) 0.0002(14)
C5 0.0435(16) 0.0400(16) 0.0413(16) -0.0018(13) 0.0166(13) 0.0038(13)
C6 0.0411(15) 0.0325(14) 0.0324(14) -0.0003(11) 0.0150(12) 0.0054(11)
C7 0.0400(15) 0.0439(16) 0.0269(13) 0.0017(11) 0.0198(11) 0.0099(12)
C8 0.0421(15) 0.0429(15) 0.0287(13) 0.0083(12) 0.0209(12) 0.0091(12)
C9 0.0220(11) 0.0322(12) 0.0184(11) -0.0010(9) 0.0069(9) 0.0039(9)
C10 0.0307(13) 0.0284(12) 0.0262(12) 0.0049(10) 0.0145(10) 0.0042(10)
C11 0.0295(13) 0.0362(14) 0.0349(14) 0.0028(11) 0.0139(11) -0.0026(11)
C12 0.0423(16) 0.0394(16) 0.0400(16) -0.0043(12) 0.0185(13) -0.0062(12)
C13 0.0519(18) 0.0314(14) 0.0470(17) 0.0049(12) 0.0323(14) 0.0030(12)
C14 0.0378(15) 0.0381(14) 0.0372(15) 0.0107(12) 0.0172(12) 0.0118(12)
C15 0.0339(13) 0.0367(14) 0.0236(12) 0.0075(10) 0.0117(10) 0.0051(11)
C16 0.0324(15) 0.057(2) 0.060(2) -0.0107(16) 0.0027(14) 0.0012(14)
C17 0.0392(16) 0.0571(19) 0.0314(15) 0.0035(13) 0.0031(12) 0.0111(14)
C18 0.080(3) 0.0334(16) 0.082(3) -0.0059(17) 0.048(2) 0.0037(17)
C21 0.0323(13) 0.0262(12) 0.0237(12) -0.0017(10) 0.0102(10) 0.0007(10)
C22 0.0241(11) 0.0291(12) 0.0185(11) -0.0031(9) 0.0041(9) 0.0011(9)
C23 0.0362(14) 0.0269(12) 0.0297(13) -0.0038(10) 0.0100(11) 0.0033(10)
C24 0.0448(16) 0.0386(15) 0.0346(15) -0.0105(12) 0.0161(12) 0.0057(12)
C25 0.0429(16) 0.0504(17) 0.0267(13) -0.0079(12) 0.0196(12) 0.0020(13)
C26 0.0337(13) 0.0374(14) 0.0223(12) -0.0007(11) 0.0114(10) -0.0022(11)
C27 0.0253(11) 0.0282(12) 0.0191(11) -0.0035(9) 0.0066(9) 0.0000(9)
C28 0.0371(14) 0.0265(13) 0.0308(13) 0.0022(10) 0.0132(11) -0.0032(10)
C29 0.0412(16) 0.0410(16) 0.0480(18) -0.0085(13) 0.0154(14) -0.0113(12)
C30 0.0551(18) 0.0262(13) 0.0385(15) -0.0007(11) 0.0196(13) 0.0022(12)

loop_
_atom_type_symbol
_atom_type_description
_atom_type_scat_dispersion_real
_atom_type_scat_dispersion_imag
_atom_type_scat_source
C C 0.0033 0.0016 'International Tables Vol C Tables 4.2.6.8 and 6.1.1.4'
H H 0.0000 0.0000 'International Tables Vol C Tables 4.2.6.8 and 6.1.1.4'
Cl Cl 0.1484 0.1585 'International Tables Vol C Tables 4.2.6.8 and 6.1.1.4'
N N 0.0061 0.0033 'International Tables Vol C Tables 4.2.6.8 and 6.1.1.4'
O O 0.0106 0.0060 'International Tables Vol C Tables 4.2.6.8 and 6.1.1.4'
Ru Ru -1.2594 0.8363 'International Tables Vol C Tables 4.2.6.8 and 6.1.1.4'

loop_
_geom_angle_atom_site_label_1
_geom_angle_atom_site_label_2
_geom_angle_atom_site_label_3
_geom_angle
_geom_angle_site_symmetry_1
_geom_angle_site_symmetry_3
C21 Ru1 C9 100.27(10) . .
C21 Ru1 O1 79.09(9) . .
C9 Ru1 O1 179.36(8) . .
C21 Ru1 Cl2 104.11(8) . .
C9 Ru1 Cl2 90.21(7) . .
O1 Ru1 Cl2 89.98(5) . .
C21 Ru1 Cl1 103.53(8) . .
C9 Ru1 Cl1 91.12(7) . .
O1 Ru1 Cl1 89.01(5) . .
Cl2 Ru1 Cl1 151.62(3) . .
C27 O1 C28 119.51(18) . .
C27 O1 Ru1 110.04(14) . .
C28 O1 Ru1 130.00(14) . .
C9 N1 C7 111.3(2) . .
C9 N1 C6 123.1(2) . .
C7 N1 C6 125.5(2) . .
C9 N2 C8 111.1(2) . .
C9 N2 C10 126.59(19) . .
C8 N2 C10 122.3(2) . .
C2 C1 H1A 109.5 . .
C2 C1 H1B 109.5 . .
H1A C1 H1B 109.5 . .
C2 C1 H1C 109.5 . .
H1A C1 H1C 109.5 . .
H1B C1 H1C 109.5 . .
C1 C2 C3 113.6(4) . .
C1 C2 H2A 108.8 . .
C3 C2 H2A 108.8 . .
C1 C2 H2B 108.8 . .
C3 C2 H2B 108.8 . .
H2A C2 H2B 107.7 . .
C2 C3 C4 113.6(3) . .
C2 C3 H3A 108.8 . .
C4 C3 H3A 108.8 . .
C2 C3 H3B 108.8 . .
C4 C3 H3B 108.8 . .
H3A C3 H3B 107.7 . .
C5 C4 C3 112.4(3) . .
C5 C4 H4A 109.1 . .
C3 C4 H4A 109.1 . .
C5 C4 H4B 109.1 . .
C3 C4 H4B 109.1 . .
H4A C4 H4B 107.9 . .
C6 C5 C4 111.5(2) . .
C6 C5 H5A 109.3 . .
C4 C5 H5A 109.3 . .
C6 C5 H5B 109.3 . .
C4 C5 H5B 109.3 . .
H5A C5 H5B 108.0 . .
N1 C6 C5 113.4(2) . .
N1 C6 H6A 108.9 . .
C5 C6 H6A 108.9 . .
N1 C6 H6B 108.9 . .
C5 C6 H6B 108.9 . .
H6A C6 H6B 107.7 . .
C8 C7 N1 106.7(2) . .
C8 C7 H7 126.6 . .
N1 C7 H7 126.6 . .
C7 C8 N2 107.1(2) . .
C7 C8 H8 126.5 . .
N2 C8 H8 126.5 . .
N2 C9 N1 103.77(19) . .
N2 C9 Ru1 134.49(18) . .
N1 C9 Ru1 121.73(18) . .
C11 C10 C15 122.8(2) . .
C11 C10 N2 119.2(2) . .
C15 C10 N2 118.0(2) . .
C10 C11 C12 117.5(2) . .
C10 C11 C16 121.2(3) . .
C12 C11 C16 121.3(3) . .
C13 C12 C11 122.0(3) . .
C13 C12 H12 119.0 . .
C11 C12 H12 119.0 . .
C12 C13 C14 118.8(3) . .
C12 C13 C18 121.1(3) . .
C14 C13 C18 120.1(3) . .
C13 C14 C15 121.7(3) . .
C13 C14 H14 119.2 . .
C15 C14 H14 119.2 . .
C14 C15 C10 117.3(2) . .
C14 C15 C17 121.2(2) . .
C10 C15 C17 121.5(2) . .
C11 C16 H16A 109.5 . .
C11 C16 H16B 109.5 . .
H16A C16 H16B 109.5 . .
C11 C16 H16C 109.5 . .
H16A C16 H16C 109.5 . .
H16B C16 H16C 109.5 . .
C15 C17 H17A 109.5 . .
C15 C17 H17B 109.5 . .
H17A C17 H17B 109.5 . .
C15 C17 H17C 109.5 . .
H17A C17 H17C 109.5 . .
H17B C17 H17C 109.5 . .
C13 C18 H18A 109.5 . .
C13 C18 H18B 109.5 . .
H18A C18 H18B 109.5 . .
C13 C18 H18C 109.5 . .
H18A C18 H18C 109.5 . .
H18B C18 H18C 109.5 . .
C22 C21 Ru1 118.86(18) . .
C22 C21 H21 120.6 . .
Ru1 C21 H21 120.6 . .
C27 C22 C23 118.6(2) . .
C27 C22 C21 119.2(2) . .
C23 C22 C21 122.1(2) . .
C24 C23 C22 120.3(2) . .
C24 C23 H23 119.9 . .
C22 C23 H23 119.9 . .
C23 C24 C25 119.4(2) . .
C23 C24 H24 120.3 . .
C25 C24 H24 120.3 . .
C26 C25 C24 121.8(2) . .
C26 C25 H25 119.1 . .
C24 C25 H25 119.1 . .
C27 C26 C25 117.9(2) . .
C27 C26 H26 121.1 . .
C25 C26 H26 121.1 . .
C26 C27 O1 125.4(2) . .
C26 C27 C22 121.9(2) . .
O1 C27 C22 112.68(19) . .
O1 C28 C29 110.4(2) . .
O1 C28 C30 105.9(2) . .
C29 C28 C30 112.3(2) . .
O1 C28 H28 109.4 . .
C29 C28 H28 109.4 . .
C30 C28 H28 109.4 . .
C28 C29 H29A 109.5 . .
C28 C29 H29B 109.5 . .
H29A C29 H29B 109.5 . .
C28 C29 H29C 109.5 . .
H29A C29 H29C 109.5 . .
H29B C29 H29C 109.5 . .
C28 C30 H30A 109.5 . .
C28 C30 H30B 109.5 . .
H30A C30 H30B 109.5 . .
C28 C30 H30C 109.5 . .
H30A C30 H30C 109.5 . .
H30B C30 H30C 109.5 . .

loop_
_geom_bond_atom_site_label_1
_geom_bond_atom_site_label_2
_geom_bond_distance
_geom_bond_site_symmetry_2
Ru1 C21 1.834(2) .
Ru1 C9 1.983(2) .
Ru1 O1 2.2764(16) .
Ru1 Cl2 2.3408(6) .
Ru1 Cl1 2.3457(6) .
O1 C27 1.385(3) .
O1 C28 1.462(3) .
N1 C9 1.369(3) .
N1 C7 1.387(3) .
N1 C6 1.478(3) .
N2 C9 1.363(3) .
N2 C8 1.391(3) .
N2 C10 1.446(3) .
C1 C2 1.440(6) .
C1 H1A 0.9800 .
C1 H1B 0.9800 .
C1 H1C 0.9800 .
C2 C3 1.522(5) .
C2 H2A 0.9900 .
C2 H2B 0.9900 .
C3 C4 1.533(4) .
C3 H3A 0.9900 .
C3 H3B 0.9900 .
C4 C5 1.521(4) .
C4 H4A 0.9900 .
C4 H4B 0.9900 .
C5 C6 1.502(4) .
C5 H5A 0.9900 .
C5 H5B 0.9900 .
C6 H6A 0.9900 .
C6 H6B 0.9900 .
C7 C8 1.341(4) .
C7 H7 0.9500 .
C8 H8 0.9500 .
C10 C11 1.387(4) .
C10 C15 1.397(3) .
C11 C12 1.391(4) .
C11 C16 1.508(4) .
C12 C13 1.382(4) .
C12 H12 0.9500 .
C13 C14 1.388(4) .
C13 C18 1.514(4) .
C14 C15 1.394(4) .
C14 H14 0.9500 .
C15 C17 1.504(4) .
C16 H16A 0.9800 .
C16 H16B 0.9800 .
C16 H16C 0.9800 .
C17 H17A 0.9800 .
C17 H17B 0.9800 .
C17 H17C 0.9800 .
C18 H18A 0.9800 .
C18 H18B 0.9800 .
C18 H18C 0.9800 .
C21 C22 1.451(3) .
C21 H21 0.9500 .
C22 C27 1.396(3) .
C22 C23 1.400(3) .
C23 C24 1.384(4) .
C23 H23 0.9500 .
C24 C25 1.389(4) .
C24 H24 0.9500 .
C25 C26 1.387(4) .
C25 H25 0.9500 .
C26 C27 1.384(3) .
C26 H26 0.9500 .
C28 C29 1.509(4) .
C28 C30 1.510(4) .
C28 H28 1.0000 .
C29 H29A 0.9800 .
C29 H29B 0.9800 .
C29 H29C 0.9800 .
C30 H30A 0.9800 .
C30 H30B 0.9800 .
C30 H30C 0.9800 .

loop_
_geom_torsion_atom_site_label_1
_geom_torsion_atom_site_label_2
_geom_torsion_atom_site_label_3
_geom_torsion_atom_site_label_4
_geom_torsion
_geom_torsion_site_symmetry_1
_geom_torsion_site_symmetry_2
_geom_torsion_site_symmetry_3
_geom_torsion_site_symmetry_4
C21 Ru1 O1 C27 -2.83(15) . . . .
Cl2 Ru1 O1 C27 -107.21(14) . . . .
Cl1 Ru1 O1 C27 101.16(14) . . . .
C21 Ru1 O1 C28 169.2(2) . . . .
Cl2 Ru1 O1 C28 64.86(19) . . . .
Cl1 Ru1 O1 C28 -86.77(19) . . . .
C1 C2 C3 C4 178.7(4) . . . .
C2 C3 C4 C5 177.7(3) . . . .
C3 C4 C5 C6 179.3(3) . . . .
C9 N1 C6 C5 -178.4(2) . . . .
C7 N1 C6 C5 1.2(4) . . . .
C4 C5 C6 N1 -178.4(3) . . . .
C9 N1 C7 C8 0.3(3) . . . .
C6 N1 C7 C8 -179.4(3) . . . .
N1 C7 C8 N2 -0.1(3) . . . .
C9 N2 C8 C7 -0.1(3) . . . .
C10 N2 C8 C7 -178.7(2) . . . .
C8 N2 C9 N1 0.3(3) . . . .
C10 N2 C9 N1 178.8(2) . . . .
C8 N2 C9 Ru1 -178.2(2) . . . .
C10 N2 C9 Ru1 0.3(4) . . . .
C7 N1 C9 N2 -0.3(3) . . . .
C6 N1 C9 N2 179.3(2) . . . .
C7 N1 C9 Ru1 178.36(18) . . . .
C6 N1 C9 Ru1 -2.0(3) . . . .
C21 Ru1 C9 N2 -1.4(3) . . . .
Cl2 Ru1 C9 N2 103.0(2) . . . .
Cl1 Ru1 C9 N2 -105.4(2) . . . .
C21 Ru1 C9 N1 -179.67(19) . . . .
Cl2 Ru1 C9 N1 -75.28(18) . . . .
Cl1 Ru1 C9 N1 76.37(18) . . . .
C9 N2 C10 C11 90.1(3) . . . .
C8 N2 C10 C11 -91.6(3) . . . .
C9 N2 C10 C15 -88.7(3) . . . .
C8 N2 C10 C15 89.6(3) . . . .
C15 C10 C11 C12 0.3(4) . . . .
N2 C10 C11 C12 -178.4(2) . . . .
C15 C10 C11 C16 177.6(3) . . . .
N2 C10 C11 C16 -1.1(4) . . . .
C10 C11 C12 C13 0.4(4) . . . .
C16 C11 C12 C13 -176.9(3) . . . .
C11 C12 C13 C14 -0.6(4) . . . .
C11 C12 C13 C18 178.8(3) . . . .
C12 C13 C14 C15 -0.1(4) . . . .
C18 C13 C14 C15 -179.4(3) . . . .
C13 C14 C15 C10 0.8(4) . . . .
C13 C14 C15 C17 178.2(3) . . . .
C11 C10 C15 C14 -0.9(4) . . . .
N2 C10 C15 C14 177.8(2) . . . .
C11 C10 C15 C17 -178.3(2) . . . .
N2 C10 C15 C17 0.4(4) . . . .
C9 Ru1 C21 C22 -177.54(19) . . . .
O1 Ru1 C21 C22 2.43(18) . . . .
Cl2 Ru1 C21 C22 89.63(19) . . . .
Cl1 Ru1 C21 C22 -83.87(19) . . . .
Ru1 C21 C22 C27 -1.9(3) . . . .
Ru1 C21 C22 C23 178.03(19) . . . .
C27 C22 C23 C24 0.6(4) . . . .
C21 C22 C23 C24 -179.3(2) . . . .
C22 C23 C24 C25 0.7(4) . . . .
C23 C24 C25 C26 -0.9(4) . . . .
C24 C25 C26 C27 -0.2(4) . . . .
C25 C26 C27 O1 -179.6(2) . . . .
C25 C26 C27 C22 1.5(4) . . . .
C28 O1 C27 C26 10.5(3) . . . .
Ru1 O1 C27 C26 -176.4(2) . . . .
C28 O1 C27 C22 -170.5(2) . . . .
Ru1 O1 C27 C22 2.5(2) . . . .
C23 C22 C27 C26 -1.8(4) . . . .
C21 C22 C27 C26 178.2(2) . . . .
C23 C22 C27 O1 179.2(2) . . . .
C21 C22 C27 O1 -0.8(3) . . . .
C27 O1 C28 C29 67.4(3) . . . .
Ru1 O1 C28 C29 -104.0(2) . . . .
C27 O1 C28 C30 -170.8(2) . . . .
Ru1 O1 C28 C30 17.8(3) . . . .
